data_4326661
loop_
_publ_author_name
'Pei-Chin Lin'
'Hsing-Yin Chen'
'Po-Yu Chen'
'Ming-Hsi Chiang'
'Michael Y. Chiang'
'Ting-Shen Kuo'
'Sodio C. N. Hsu'

_publ_section_title
;
 Self-Assembly and Redox Modulation of the Cavity Size of an Unusual
 Rectangular Iron Thiolate Aryldiisocyanide Metallocyclophane
;
_journal_name_full 'Inorganic Chemistry'
_journal_page_first 10825
_journal_page_last 10834
_journal_paper_doi 10.1021/ic201380k
_journal_volume 50
_journal_year 2011
_chemical_formula_moiety 'C52 H60 B4 F16 Fe4 N8 S4'
_chemical_formula_sum 'C52 H60 B4 F16 Fe4 N8 S4'
_chemical_formula_weight 1495.96
_chemical_name_systematic
;
 ?
;
_space_group_IT_number 2
_symmetry_cell_setting triclinic
_symmetry_space_group_name_Hall '-P 1'
_symmetry_space_group_name_H-M 'P -1'
_atom_sites_solution_hydrogens geom
_atom_sites_solution_primary direct
_atom_sites_solution_secondary difmap
_audit_creation_method SHELXL-97
_cell_angle_alpha 89.470(4)
_cell_angle_beta 88.841(4)
_cell_angle_gamma 72.603(3)
_cell_formula_units_Z 1
_cell_length_a 9.9319(5)
_cell_length_b 10.0189(6)
_cell_length_c 16.4568(9)
_cell_measurement_reflns_used 0
_cell_measurement_temperature 200(2)
_cell_measurement_theta_max 0
_cell_measurement_theta_min 0
_cell_volume 1562.32(15)
_computing_cell_refinement DENZO-SMN
_computing_data_collection 'NONIUS COLLECT'
_computing_data_reduction DENZO-SMN
_computing_molecular_graphics 'Ortep-3 for Windows (Farrugia, 1997)'
_computing_publication_material 'WinGX publication routines (Farrugia, 1999)'
_computing_structure_refinement 'SHELXL-97 (Sheldrick, 1997)'
_computing_structure_solution 'SHELXS-86 (Sheldrick, 1986)'
_diffrn_ambient_temperature 200(2)
_diffrn_measured_fraction_theta_full 0.969
_diffrn_measured_fraction_theta_max 0.969
_diffrn_measurement_device_type 'NONIUS KappaCCD'
_diffrn_measurement_method '\w scans'
_diffrn_radiation_monochromator graphite
_diffrn_radiation_source 'fine-focus sealed tube'
_diffrn_radiation_type MoK\a
_diffrn_radiation_wavelength 0.71073
_diffrn_reflns_av_R_equivalents 0.0601
_diffrn_reflns_av_sigmaI/netI 0.0780
_diffrn_reflns_limit_h_max 11
_diffrn_reflns_limit_h_min -11
_diffrn_reflns_limit_k_max 11
_diffrn_reflns_limit_k_min -11
_diffrn_reflns_limit_l_max 19
_diffrn_reflns_limit_l_min -19
_diffrn_reflns_number 10478
_diffrn_reflns_theta_full 24.90
_diffrn_reflns_theta_max 24.90
_diffrn_reflns_theta_min 1.24
_exptl_absorpt_coefficient_mu 1.135
_exptl_absorpt_correction_T_max 0.9454
_exptl_absorpt_correction_T_min 0.8133
_exptl_absorpt_correction_type multi-scan
_exptl_crystal_colour brown
_exptl_crystal_density_diffrn 1.590
_exptl_crystal_description prism
_exptl_crystal_F_000 760
_exptl_crystal_size_max 0.19
_exptl_crystal_size_mid 0.11
_exptl_crystal_size_min 0.05
_refine_diff_density_max 1.587
_refine_diff_density_min -0.654
_refine_diff_density_rms 0.106
_refine_ls_extinction_method none
_refine_ls_goodness_of_fit_ref 1.029
_refine_ls_hydrogen_treatment constr
_refine_ls_matrix_type full
_refine_ls_number_parameters 398
_refine_ls_number_reflns 5255
_refine_ls_number_restraints 0
_refine_ls_restrained_S_all 1.029
_refine_ls_R_factor_all 0.0917
_refine_ls_R_factor_gt 0.0649
_refine_ls_shift/su_max 0.011
_refine_ls_shift/su_mean 0.005
_refine_ls_structure_factor_coef Fsqd
_refine_ls_weighting_details 'calc w=1/[\s^2^(Fo^2^)+(0.0927P)^2^+3.3796P] where P=(Fo^2^+2Fc^2^)/3'
_refine_ls_weighting_scheme calc
_refine_ls_wR_factor_gt 0.1705
_refine_ls_wR_factor_ref 0.1846
_reflns_number_gt 3793
_reflns_number_total 5255
_reflns_threshold_expression >2sigma(I)
_cod_data_source_file ic201380k_si_002_3.cif
_cod_data_source_block 4(4+)
_cod_original_cell_volume 1562.33(15)
_cod_database_code 4326661

loop_
_symmetry_equiv_pos_as_xyz
'x, y, z'
'-x, -y, -z'

loop_
_atom_site_label
_atom_site_type_symbol
_atom_site_fract_x
_atom_site_fract_y
_atom_site_fract_z
_atom_site_U_iso_or_equiv
_atom_site_adp_type
_atom_site_occupancy
_atom_site_symmetry_multiplicity
_atom_site_calc_flag
_atom_site_refinement_flags
_atom_site_disorder_assembly
_atom_site_disorder_group
C1 C 0.3025(10) 0.756(2) 0.4331(5) 0.114(6) Uani 1 1 d . . .
H1 H 0.4050 0.7095 0.4428 0.137 Uiso 1 1 calc R . .
C2 C 0.198(2) 0.6946(9) 0.4329(5) 0.102(5) Uani 1 1 d . . .
H2 H 0.2083 0.5936 0.4429 0.122 Uiso 1 1 calc R . .
C3 C 0.0750(11) 0.8009(18) 0.4233(5) 0.088(4) Uani 1 1 d . . .
H3 H -0.0214 0.7889 0.4238 0.106 Uiso 1 1 calc R . .
C4 C 0.1007(13) 0.9173(11) 0.4169(5) 0.073(3) Uani 1 1 d . . .
H4 H 0.0278 1.0104 0.4115 0.088 Uiso 1 1 calc R . .
C5 C 0.2360(18) 0.8976(15) 0.4218(5) 0.092(4) Uani 1 1 d . . .
H5 H 0.2833 0.9728 0.4214 0.110 Uiso 1 1 calc R . .
C6 C 0.0874(6) 0.9163(6) 0.2506(4) 0.0290(13) Uani 1 1 d . . .
C7 C -0.0603(6) 1.0800(6) 0.1430(3) 0.0284(13) Uani 1 1 d . . .
C8 C -0.1695(7) 1.0407(7) 0.1112(4) 0.0452(18) Uani 1 1 d . . .
H8 H -0.1948 0.9631 0.1328 0.054 Uiso 1 1 calc R . .
C9 C -0.0211(7) 1.1934(6) 0.1132(4) 0.0381(15) Uani 1 1 d . . .
H9 H 0.0537 1.2193 0.1371 0.046 Uiso 1 1 calc R . .
C10 C 0.0169(6) 0.6650(7) 0.1842(4) 0.0401(16) Uani 1 1 d . . .
H10A H 0.0299 0.7434 0.1512 0.048 Uiso 1 1 calc R . .
H10B H 0.0233 0.5853 0.1476 0.048 Uiso 1 1 calc R . .
C11 C -0.1285(7) 0.7101(8) 0.2280(5) 0.057(2) Uani 1 1 d . . .
H11A H -0.2031 0.7371 0.1877 0.085 Uiso 1 1 calc R . .
H11B H -0.1345 0.7899 0.2634 0.085 Uiso 1 1 calc R . .
H11C H -0.1402 0.6320 0.2608 0.085 Uiso 1 1 calc R . .
C12 C 0.3555(6) 0.9421(6) 0.1739(4) 0.0351(15) Uani 1 1 d . . .
H12A H 0.2866 0.9253 0.1357 0.042 Uiso 1 1 calc R . .
H12B H 0.3146 1.0363 0.1977 0.042 Uiso 1 1 calc R . .
C13 C 0.4897(8) 0.9355(9) 0.1292(5) 0.065(2) Uani 1 1 d . . .
H13A H 0.4706 1.0067 0.0862 0.098 Uiso 1 1 calc R . .
H13B H 0.5290 0.8426 0.1050 0.098 Uiso 1 1 calc R . .
H13C H 0.5574 0.9528 0.1671 0.098 Uiso 1 1 calc R . .
C14 C 0.5504(8) 0.5061(8) 0.2898(5) 0.062(2) Uani 1 1 d . . .
H14 H 0.5897 0.5480 0.3351 0.074 Uiso 1 1 calc R . .
C15 C 0.4550(8) 0.4274(7) 0.2964(5) 0.057(2) Uani 1 1 d . . .
H15 H 0.4114 0.4051 0.3481 0.069 Uiso 1 1 calc R . .
C16 C 0.4342(7) 0.3834(6) 0.2192(5) 0.0469(18) Uani 1 1 d . . .
H16 H 0.3735 0.3233 0.2056 0.056 Uiso 1 1 calc R . .
C17 C 0.5164(8) 0.4319(7) 0.1650(5) 0.052(2) Uani 1 1 d . . .
H17 H 0.5253 0.4130 0.1053 0.062 Uiso 1 1 calc R . .
C18 C 0.5870(7) 0.5051(7) 0.2066(6) 0.057(2) Uani 1 1 d . . .
H18 H 0.6565 0.5493 0.1822 0.068 Uiso 1 1 calc R . .
C19 C 0.3077(6) 0.6647(6) 0.1189(4) 0.0295(13) Uani 1 1 d . . .
C20 C 0.2006(6) 0.7727(6) -0.0151(3) 0.0293(13) Uani 1 1 d . . .
C21 C 0.0926(7) 0.7321(6) -0.0483(4) 0.0385(15) Uani 1 1 d . . .
H21 H 0.0678 0.6541 -0.0268 0.046 Uiso 1 1 calc R . .
C22 C 0.2427(7) 0.8815(7) -0.0458(4) 0.0446(17) Uani 1 1 d . . .
H22 H 0.3204 0.9041 -0.0231 0.054 Uiso 1 1 calc R . .
C23 C 0.9098(9) 0.7186(7) 0.6775(4) 0.0469(18) Uani 1 1 d . . .
C24 C 1.0409(9) 0.6415(10) 0.6366(6) 0.080(3) Uani 1 1 d . . .
H24A H 1.0947 0.7059 0.6216 0.120 Uiso 1 1 calc R . .
H24B H 1.0195 0.5976 0.5875 0.120 Uiso 1 1 calc R . .
H24C H 1.0967 0.5691 0.6731 0.120 Uiso 1 1 calc R . .
C25 C 0.6802(9) 0.0941(8) 0.3516(5) 0.058(2) Uani 1 1 d . . .
C26 C 0.5525(9) 0.0559(9) 0.3604(6) 0.077(3) Uani 1 1 d . . .
H26A H 0.5027 0.0966 0.4105 0.116 Uiso 1 1 calc R . .
H26B H 0.5754 -0.0462 0.3629 0.116 Uiso 1 1 calc R . .
H26C H 0.4921 0.0913 0.3138 0.116 Uiso 1 1 calc R . .
B1 B 0.7163(9) 0.6977(8) 0.4754(5) 0.0430(19) Uani 1 1 d . . .
B2 B 0.2680(8) 0.3240(9) 0.0130(5) 0.0444(19) Uani 1 1 d . . .
N1 N 0.0171(5) 0.9969(5) 0.2050(3) 0.0331(12) Uani 1 1 d . . .
N2 N 0.2671(5) 0.7049(5) 0.0550(3) 0.0309(11) Uani 1 1 d . . .
N3 N 0.8090(8) 0.7777(8) 0.7080(5) 0.074(2) Uani 1 1 d . . .
N4 N 0.7816(9) 0.1238(10) 0.3460(6) 0.105(3) Uani 1 1 d . . .
F1 F 0.6861(8) 0.6967(7) 0.3972(3) 0.115(2) Uani 1 1 d . . .
F2 F 0.6247(8) 0.6513(8) 0.5200(5) 0.141(3) Uani 1 1 d . . .
F3 F 0.8443(6) 0.6121(7) 0.4922(6) 0.148(3) Uani 1 1 d . . .
F4 F 0.7128(8) 0.8303(6) 0.4966(4) 0.120(2) Uani 1 1 d . . .
F8 F 0.3892(10) 0.3602(10) -0.0026(6) 0.089(3) Uiso 0.60 1 d P A 1
F8' F 0.4070(14) 0.2664(15) 0.0379(8) 0.083(4) Uiso 0.40 1 d P A 2
F5 F 0.1877(6) 0.3955(7) 0.0735(4) 0.116(2) Uani 1 1 d . A 2
F6 F 0.2459(8) 0.2042(8) -0.0086(5) 0.155(4) Uani 1 1 d . A 2
F7 F 0.2310(14) 0.3955(11) -0.0538(5) 0.242(7) Uani 1 1 d . A 2
S1 S 0.15361(15) 0.61334(15) 0.26183(9) 0.0307(4) Uani 1 1 d . . .
S2 S 0.39022(15) 0.81042(15) 0.25437(9) 0.0306(4) Uani 1 1 d . . .
Fe1 Fe 0.20106(8) 0.79141(8) 0.32054(5) 0.0270(3) Uani 1 1 d . . .
Fe2 Fe 0.36997(8) 0.60375(8) 0.22135(5) 0.0263(3) Uani 1 1 d . . .

loop_
_atom_site_aniso_label
_atom_site_aniso_U_11
_atom_site_aniso_U_22
_atom_site_aniso_U_33
_atom_site_aniso_U_23
_atom_site_aniso_U_13
_atom_site_aniso_U_12
C1 0.046(5) 0.230(17) 0.022(5) -0.020(8) -0.013(4) 0.026(8)
C2 0.242(17) 0.035(5) 0.024(5) 0.011(4) 0.007(7) -0.036(8)
C3 0.080(7) 0.186(13) 0.027(5) -0.020(7) 0.021(4) -0.083(9)
C4 0.098(8) 0.070(6) 0.027(4) -0.001(4) 0.005(5) 0.013(6)
C5 0.160(12) 0.139(11) 0.026(5) -0.019(6) 0.011(6) -0.118(10)
C6 0.028(3) 0.029(3) 0.031(3) 0.003(3) -0.001(3) -0.010(3)
C7 0.025(3) 0.029(3) 0.027(3) 0.006(3) -0.005(2) -0.002(2)
C8 0.037(4) 0.053(4) 0.052(4) 0.026(3) -0.009(3) -0.024(3)
C9 0.043(4) 0.035(3) 0.039(4) 0.006(3) -0.011(3) -0.016(3)
C10 0.029(3) 0.041(4) 0.052(4) -0.005(3) -0.012(3) -0.012(3)
C11 0.030(4) 0.066(5) 0.081(6) 0.022(4) -0.006(4) -0.024(4)
C12 0.034(3) 0.028(3) 0.045(4) 0.011(3) 0.004(3) -0.012(3)
C13 0.046(4) 0.073(6) 0.077(6) 0.019(5) 0.012(4) -0.019(4)
C14 0.050(5) 0.045(4) 0.071(6) -0.008(4) -0.040(4) 0.019(4)
C15 0.061(5) 0.038(4) 0.050(5) 0.031(4) 0.004(4) 0.019(4)
C16 0.040(4) 0.021(3) 0.075(6) 0.002(3) -0.006(4) -0.002(3)
C17 0.044(4) 0.039(4) 0.055(5) -0.002(4) -0.004(4) 0.015(3)
C18 0.025(4) 0.038(4) 0.103(7) 0.016(4) -0.004(4) -0.002(3)
C19 0.023(3) 0.023(3) 0.042(4) 0.000(3) 0.000(3) -0.005(2)
C20 0.028(3) 0.027(3) 0.028(3) 0.007(3) 0.001(3) -0.001(3)
C21 0.044(4) 0.028(3) 0.042(4) 0.009(3) -0.011(3) -0.009(3)
C22 0.037(4) 0.059(4) 0.045(4) 0.018(3) -0.013(3) -0.025(3)
C23 0.063(5) 0.040(4) 0.045(4) 0.001(3) -0.003(4) -0.027(4)
C24 0.057(5) 0.073(6) 0.104(8) 0.016(5) 0.008(5) -0.011(5)
C25 0.051(5) 0.049(5) 0.063(5) -0.006(4) -0.003(4) 0.003(4)
C26 0.068(6) 0.051(5) 0.118(8) 0.011(5) -0.029(5) -0.022(4)
B1 0.045(5) 0.043(5) 0.040(5) 0.003(4) 0.006(4) -0.011(4)
B2 0.039(4) 0.044(5) 0.053(5) -0.008(4) 0.002(4) -0.017(4)
N1 0.030(3) 0.037(3) 0.033(3) 0.002(2) -0.002(2) -0.010(2)
N2 0.030(3) 0.032(3) 0.030(3) 0.008(2) -0.002(2) -0.007(2)
N3 0.079(5) 0.068(5) 0.076(5) -0.025(4) 0.011(4) -0.025(4)
N4 0.061(5) 0.099(7) 0.155(9) -0.002(6) 0.025(6) -0.022(5)
F1 0.185(7) 0.117(5) 0.060(4) -0.004(3) -0.020(4) -0.069(5)
F2 0.126(6) 0.155(6) 0.146(6) 0.056(5) 0.037(5) -0.054(5)
F3 0.068(4) 0.105(5) 0.254(9) -0.014(5) -0.049(5) 0.001(4)
F4 0.200(7) 0.065(4) 0.092(4) -0.017(3) -0.014(4) -0.035(4)
F5 0.111(4) 0.146(5) 0.117(5) -0.082(4) 0.063(4) -0.078(4)
F6 0.151(6) 0.119(5) 0.222(9) -0.089(6) 0.107(6) -0.084(5)
F7 0.332(16) 0.182(10) 0.112(7) 0.043(6) 0.017(8) 0.071(9)
S1 0.0283(8) 0.0276(8) 0.0382(9) 0.0057(7) -0.0032(6) -0.0115(6)
S2 0.0275(8) 0.0295(8) 0.0369(9) 0.0044(7) -0.0043(6) -0.0115(6)
Fe1 0.0279(5) 0.0265(5) 0.0260(5) 0.0056(3) -0.0033(3) -0.0072(4)
Fe2 0.0238(5) 0.0237(4) 0.0303(5) 0.0046(3) -0.0043(3) -0.0054(3)

loop_
_atom_type_symbol
_atom_type_description
_atom_type_scat_dispersion_real
_atom_type_scat_dispersion_imag
_atom_type_scat_source
C C 0.0033 0.0016 'International Tables Vol C Tables 4.2.6.8 and 6.1.1.4'
H H 0.0000 0.0000 'International Tables Vol C Tables 4.2.6.8 and 6.1.1.4'
B B 0.0013 0.0007 'International Tables Vol C Tables 4.2.6.8 and 6.1.1.4'
N N 0.0061 0.0033 'International Tables Vol C Tables 4.2.6.8 and 6.1.1.4'
F F 0.0171 0.0103 'International Tables Vol C Tables 4.2.6.8 and 6.1.1.4'
S S 0.1246 0.1234 'International Tables Vol C Tables 4.2.6.8 and 6.1.1.4'
Fe Fe 0.3463 0.8444 'International Tables Vol C Tables 4.2.6.8 and 6.1.1.4'

loop_
_geom_angle_atom_site_label_1
_geom_angle_atom_site_label_2
_geom_angle_atom_site_label_3
_geom_angle
_geom_angle_site_symmetry_1
_geom_angle_site_symmetry_3
C2 C1 C5 105.5(9) . .
C2 C1 Fe1 70.4(5) . .
C5 C1 Fe1 69.5(5) . .
C2 C1 H1 127.2 . .
C5 C1 H1 127.2 . .
Fe1 C1 H1 127.2 . .
C1 C2 C3 106.1(9) . .
C1 C2 Fe1 72.0(5) . .
C3 C2 Fe1 70.1(5) . .
C1 C2 H2 126.8 . .
C3 C2 H2 126.8 . .
Fe1 C2 H2 126.8 . .
C4 C3 C2 110.0(10) . .
C4 C3 Fe1 72.6(5) . .
C2 C3 Fe1 71.2(5) . .
C4 C3 H3 124.9 . .
C2 C3 H3 125.0 . .
Fe1 C3 H3 125.0 . .
C3 C4 C5 109.7(10) . .
C3 C4 Fe1 71.8(6) . .
C5 C4 Fe1 71.6(5) . .
C3 C4 H4 125.1 . .
C5 C4 H4 125.1 . .
Fe1 C4 H4 125.1 . .
C4 C5 C1 108.6(10) . .
C4 C5 Fe1 71.9(5) . .
C1 C5 Fe1 71.6(5) . .
C4 C5 H5 125.6 . .
C1 C5 H5 125.6 . .
Fe1 C5 H5 125.6 . .
N1 C6 Fe1 178.5(5) . .
C8 C7 C9 122.5(5) . .
C8 C7 N1 117.6(5) . .
C9 C7 N1 119.9(5) . .
C7 C8 C22 118.1(6) . 2_575
C7 C8 H8 120.9 . .
C22 C8 H8 120.9 2_575 .
C21 C9 C7 118.9(6) 2_575 .
C21 C9 H9 120.6 2_575 .
C7 C9 H9 120.6 . .
C11 C10 S1 108.1(5) . .
C11 C10 H10A 110.1 . .
S1 C10 H10A 110.1 . .
C11 C10 H10B 110.1 . .
S1 C10 H10B 110.1 . .
H10A C10 H10B 108.4 . .
C10 C11 H11A 109.5 . .
C10 C11 H11B 109.5 . .
H11A C11 H11B 109.5 . .
C10 C11 H11C 109.5 . .
H11A C11 H11C 109.5 . .
H11B C11 H11C 109.5 . .
C13 C12 S2 109.7(5) . .
C13 C12 H12A 109.7 . .
S2 C12 H12A 109.7 . .
C13 C12 H12B 109.7 . .
S2 C12 H12B 109.7 . .
H12A C12 H12B 108.2 . .
C12 C13 H13A 109.5 . .
C12 C13 H13B 109.5 . .
H13A C13 H13B 109.5 . .
C12 C13 H13C 109.5 . .
H13A C13 H13C 109.5 . .
H13B C13 H13C 109.5 . .
C15 C14 C18 105.6(7) . .
C15 C14 Fe2 70.8(4) . .
C18 C14 Fe2 69.9(4) . .
C15 C14 H14 127.1 . .
C18 C14 H14 127.1 . .
Fe2 C14 H14 127.1 . .
C16 C15 C14 108.3(7) . .
C16 C15 Fe2 70.5(4) . .
C14 C15 Fe2 70.4(4) . .
C16 C15 H15 125.9 . .
C14 C15 H15 125.9 . .
Fe2 C15 H15 125.9 . .
C17 C16 C15 108.0(7) . .
C17 C16 Fe2 70.7(4) . .
C15 C16 Fe2 71.1(4) . .
C17 C16 H16 125.9 . .
C15 C16 H16 125.9 . .
Fe2 C16 H16 125.9 . .
C18 C17 C16 108.6(7) . .
C18 C17 Fe2 70.9(4) . .
C16 C17 Fe2 71.1(4) . .
C18 C17 H17 125.7 . .
C16 C17 H17 125.7 . .
Fe2 C17 H17 125.7 . .
C17 C18 C14 109.4(7) . .
C17 C18 Fe2 71.4(4) . .
C14 C18 Fe2 71.0(4) . .
C17 C18 H18 125.3 . .
C14 C18 H18 125.3 . .
Fe2 C18 H18 125.3 . .
N2 C19 Fe2 178.9(5) . .
C22 C20 C21 122.5(6) . .
C22 C20 N2 117.8(5) . .
C21 C20 N2 119.6(5) . .
C9 C21 C20 118.9(6) 2_575 .
C9 C21 H21 120.5 2_575 .
C20 C21 H21 120.5 . .
C20 C22 C8 119.0(6) . 2_575
C20 C22 H22 120.5 . .
C8 C22 H22 120.5 2_575 .
N3 C23 C24 179.3(10) . .
C23 C24 H24A 109.5 . .
C23 C24 H24B 109.5 . .
H24A C24 H24B 109.5 . .
C23 C24 H24C 109.5 . .
H24A C24 H24C 109.5 . .
H24B C24 H24C 109.5 . .
N4 C25 C26 178.8(10) . .
C25 C26 H26A 109.5 . .
C25 C26 H26B 109.5 . .
H26A C26 H26B 109.5 . .
C25 C26 H26C 109.5 . .
H26A C26 H26C 109.5 . .
H26B C26 H26C 109.5 . .
F1 B1 F3 112.6(8) . .
F1 B1 F2 109.6(8) . .
F3 B1 F2 105.9(7) . .
F1 B1 F4 108.9(7) . .
F3 B1 F4 108.0(8) . .
F2 B1 F4 111.9(7) . .
F7 B2 F6 99.5(9) . .
F7 B2 F5 107.7(8) . .
F6 B2 F5 117.1(7) . .
F7 B2 F8 80.8(9) . .
F6 B2 F8 125.6(8) . .
F5 B2 F8 114.3(7) . .
F7 B2 F8' 124.7(10) . .
F6 B2 F8' 97.0(9) . .
F5 B2 F8' 110.5(9) . .
F8 B2 F8' 47.6(6) . .
C6 N1 C7 172.6(6) . .
C19 N2 C20 170.0(6) . .
C10 S1 Fe2 116.0(2) . .
C10 S1 Fe1 114.1(2) . .
Fe2 S1 Fe1 73.93(5) . .
C12 S2 Fe1 115.1(2) . .
C12 S2 Fe2 116.2(2) . .
Fe1 S2 Fe2 73.95(5) . .
C6 Fe1 C3 103.8(5) . .
C6 Fe1 C5 109.2(5) . .
C3 Fe1 C5 61.0(4) . .
C6 Fe1 C4 89.0(3) . .
C3 Fe1 C4 35.6(4) . .
C5 Fe1 C4 36.5(4) . .
C6 Fe1 C2 142.1(6) . .
C3 Fe1 C2 38.6(5) . .
C5 Fe1 C2 63.2(4) . .
C4 Fe1 C2 62.7(4) . .
C6 Fe1 C1 148.0(6) . .
C3 Fe1 C1 62.9(4) . .
C5 Fe1 C1 38.8(5) . .
C4 Fe1 C1 63.0(4) . .
C2 Fe1 C1 37.6(5) . .
C6 Fe1 S2 90.35(18) . .
C3 Fe1 S2 153.7(3) . .
C5 Fe1 S2 93.7(3) . .
C4 Fe1 S2 125.0(4) . .
C2 Fe1 S2 126.1(6) . .
C1 Fe1 S2 93.4(4) . .
C6 Fe1 S1 91.69(19) . .
C3 Fe1 S1 97.3(4) . .
C5 Fe1 S1 152.4(3) . .
C4 Fe1 S1 130.6(4) . .
C2 Fe1 S1 89.2(3) . .
C1 Fe1 S1 117.9(6) . .
S2 Fe1 S1 104.37(6) . .
C6 Fe1 Fe2 103.12(18) . .
C3 Fe1 Fe2 140.1(5) . .
C5 Fe1 Fe2 133.5(5) . .
C4 Fe1 Fe2 167.6(3) . .
C2 Fe1 Fe2 107.5(3) . .
C1 Fe1 Fe2 104.5(3) . .
S2 Fe1 Fe2 53.10(5) . .
S1 Fe1 Fe2 53.03(5) . .
C19 Fe2 C18 105.1(3) . .
C19 Fe2 C17 87.3(3) . .
C18 Fe2 C17 37.7(3) . .
C19 Fe2 C16 107.1(3) . .
C18 Fe2 C16 63.7(3) . .
C17 Fe2 C16 38.2(3) . .
C19 Fe2 C14 144.1(3) . .
C18 Fe2 C14 39.1(3) . .
C17 Fe2 C14 64.8(3) . .
C16 Fe2 C14 64.9(3) . .
C19 Fe2 C15 145.6(3) . .
C18 Fe2 C15 64.3(3) . .
C17 Fe2 C15 64.1(3) . .
C16 Fe2 C15 38.4(3) . .
C14 Fe2 C15 38.8(3) . .
C19 Fe2 S1 91.11(18) . .
C18 Fe2 S1 153.8(2) . .
C17 Fe2 S1 125.7(2) . .
C16 Fe2 S1 92.1(2) . .
C14 Fe2 S1 123.1(3) . .
C15 Fe2 S1 90.7(2) . .
C19 Fe2 S2 92.34(18) . .
C18 Fe2 S2 95.6(2) . .
C17 Fe2 S2 130.1(2) . .
C16 Fe2 S2 154.4(2) . .
C14 Fe2 S2 89.5(2) . .
C15 Fe2 S2 120.4(3) . .
S1 Fe2 S2 104.24(6) . .
C19 Fe2 Fe1 104.24(17) . .
C18 Fe2 Fe1 137.4(3) . .
C17 Fe2 Fe1 168.2(2) . .
C16 Fe2 Fe1 133.0(2) . .
C14 Fe2 Fe1 105.3(2) . .
C15 Fe2 Fe1 104.2(2) . .
S1 Fe2 Fe1 53.04(5) . .
S2 Fe2 Fe1 52.95(5) . .

loop_
_geom_bond_atom_site_label_1
_geom_bond_atom_site_label_2
_geom_bond_distance
_geom_bond_site_symmetry_2
C1 C2 1.350(17) .
C1 C5 1.389(17) .
C1 Fe1 2.103(8) .
C1 H1 1.0000 .
C2 C3 1.374(16) .
C2 Fe1 2.083(8) .
C2 H2 1.0000 .
C3 C4 1.269(14) .
C3 Fe1 2.069(8) .
C3 H3 1.0000 .
C4 C5 1.302(15) .
C4 Fe1 2.079(8) .
C4 H4 1.0000 .
C5 Fe1 2.075(8) .
C5 H5 1.0000 .
C6 N1 1.172(7) .
C6 Fe1 1.830(6) .
C7 C8 1.374(9) .
C7 C9 1.390(8) .
C7 N1 1.400(7) .
C8 C22 1.404(9) 2_575
C8 H8 0.9500 .
C9 C21 1.378(8) 2_575
C9 H9 0.9500 .
C10 C11 1.543(9) .
C10 S1 1.839(6) .
C10 H10A 0.9900 .
C10 H10B 0.9900 .
C11 H11A 0.9800 .
C11 H11B 0.9800 .
C11 H11C 0.9800 .
C12 C13 1.492(9) .
C12 S2 1.825(6) .
C12 H12A 0.9900 .
C12 H12B 0.9900 .
C13 H13A 0.9800 .
C13 H13B 0.9800 .
C13 H13C 0.9800 .
C14 C15 1.404(11) .
C14 C18 1.408(11) .
C14 Fe2 2.109(6) .
C14 H14 1.0000 .
C15 C16 1.389(10) .
C15 Fe2 2.114(6) .
C15 H15 1.0000 .
C16 C17 1.377(10) .
C16 Fe2 2.108(6) .
C16 H16 1.0000 .
C17 C18 1.355(11) .
C17 Fe2 2.102(7) .
C17 H17 1.0000 .
C18 Fe2 2.096(7) .
C18 H18 1.0000 .
C19 N2 1.158(7) .
C19 Fe2 1.843(6) .
C20 C22 1.369(8) .
C20 C21 1.380(9) .
C20 N2 1.406(7) .
C21 C9 1.378(8) 2_575
C21 H21 0.9500 .
C22 C8 1.404(9) 2_575
C22 H22 0.9500 .
C23 N3 1.111(9) .
C23 C24 1.455(11) .
C24 H24A 0.9800 .
C24 H24B 0.9800 .
C24 H24C 0.9800 .
C25 N4 1.134(11) .
C25 C26 1.434(12) .
C26 H26A 0.9800 .
C26 H26B 0.9800 .
C26 H26C 0.9800 .
B1 F1 1.328(9) .
B1 F3 1.336(10) .
B1 F2 1.343(10) .
B1 F4 1.367(9) .
B2 F7 1.304(11) .
B2 F6 1.336(10) .
B2 F5 1.335(10) .
B2 F8 1.376(12) .
B2 F8' 1.396(15) .
S1 Fe2 2.2114(16) .
S1 Fe1 2.2117(17) .
S2 Fe1 2.2089(17) .
S2 Fe2 2.2131(17) .
Fe1 Fe2 2.6596(11) .
